data_4118145
loop_
_publ_author_name
'Jianfeng Li'
'Bruce C. Noll'
'Allen G. Oliver'
'W. Robert Scheidt'

_publ_section_title
;
 Structural Insights into Ligand Dynamics: Correlated Oxygen and Picket
 Motion in Oxycobalt Picket Fence Porphyrins
;
_journal_name_full 'Journal of the American Chemical Society'
_journal_page_first 10595
_journal_page_last 10606
_journal_paper_doi 10.1021/ja303475a
_journal_volume 134
_journal_year 2012
_chemical_formula_moiety 'C68 H70 Co N10 O4, 1.8(C2 O H6)'
_chemical_formula_sum 'C71.6 H82 Co N10 O5.8'
_chemical_formula_weight 1234.40
_chemical_name_common '[Co(TpivPP)(2-MeIm)]1.8EtOH'
_chemical_name_systematic
; 
 ? 
;
_space_group_IT_number 15
_space_group_name_Hall '-C 2yc'
_symmetry_cell_setting monoclinic
_symmetry_space_group_name_Hall '-C 2yc'
_symmetry_space_group_name_H-M 'C 1 2/c 1'
_atom_sites_solution_hydrogens geom
_atom_sites_solution_primary direct
_atom_sites_solution_secondary difmap
_audit_creation_method SHELXL-97
_cell_angle_alpha 90.00
_cell_angle_beta 90.8790(10)
_cell_angle_gamma 90.00
_cell_formula_units_Z 4
_cell_length_a 18.6326(3)
_cell_length_b 19.6158(3)
_cell_length_c 17.9050(3)
_cell_measurement_reflns_used 9784
_cell_measurement_temperature 100(2)
_cell_measurement_theta_max 30.4520
_cell_measurement_theta_min 2.3678
_cell_volume 6543.39(18)
_computing_cell_refinement 'APEX2/SAINT (Bruker, 2007)'
_computing_data_collection 'APEX2 (Bruker, 2008)'
_computing_data_reduction 'SAINT/XPREP (Bruker, 2007; Sheldrick, 2008)'
_computing_molecular_graphics 'XP (Sheldrick, 2008)'
_computing_publication_material 'XCIF (Sheldrick, 2008)/enCIFer (CCDC, 2005)'
_computing_structure_refinement 'XL (Sheldrick, 2008)'
_computing_structure_solution 'XS (Sheldrick, 2008)'
_diffrn_ambient_temperature 100(2)
_diffrn_measured_fraction_theta_full 0.996
_diffrn_measured_fraction_theta_max 0.996
_diffrn_measurement_device_type 'Brucker d8 ApexII CCD diffractometer'
_diffrn_measurement_method '\f and \w scans'
_diffrn_radiation_monochromator graphite
_diffrn_radiation_source 'fine-focus sealed tube'
_diffrn_radiation_type MoK\a
_diffrn_radiation_wavelength 0.71073
_diffrn_reflns_av_R_equivalents 0.0288
_diffrn_reflns_av_sigmaI/netI 0.0216
_diffrn_reflns_limit_h_max 26
_diffrn_reflns_limit_h_min -26
_diffrn_reflns_limit_k_max 28
_diffrn_reflns_limit_k_min -28
_diffrn_reflns_limit_l_max 25
_diffrn_reflns_limit_l_min -25
_diffrn_reflns_number 66118
_diffrn_reflns_theta_full 30.56
_diffrn_reflns_theta_max 30.56
_diffrn_reflns_theta_min 1.51
_exptl_absorpt_coefficient_mu 0.322
_exptl_absorpt_correction_T_max 0.9503
_exptl_absorpt_correction_T_min 0.8901
_exptl_absorpt_correction_type multi-scan
_exptl_absorpt_process_details 'Sheldrick, G. M. (2008) SADABS. University of G\"ottingen, Germany.'
_exptl_crystal_colour black
_exptl_crystal_density_diffrn 1.253
_exptl_crystal_description block
_exptl_crystal_F_000 2620
_exptl_crystal_size_max 0.37
_exptl_crystal_size_mid 0.21
_exptl_crystal_size_min 0.16
_refine_diff_density_max 0.808
_refine_diff_density_min -0.470
_refine_diff_density_rms 0.077
_refine_ls_extinction_method none
_refine_ls_goodness_of_fit_ref 1.072
_refine_ls_hydrogen_treatment constr
_refine_ls_matrix_type full
_refine_ls_number_parameters 450
_refine_ls_number_reflns 9999
_refine_ls_number_restraints 1
_refine_ls_restrained_S_all 1.079
_refine_ls_R_factor_all 0.0733
_refine_ls_R_factor_gt 0.0572
_refine_ls_shift/su_max 0.001
_refine_ls_shift/su_mean 0.000
_refine_ls_structure_factor_coef Fsqd
_refine_ls_weighting_details 'calc w=1/[\s^2^(Fo^2^)+(0.0907P)^2^+9.2995P] where P=(Fo^2^+2Fc^2^)/3'
_refine_ls_weighting_scheme calc
_refine_ls_wR_factor_gt 0.1633
_refine_ls_wR_factor_ref 0.1776
_reflns_number_gt 7966
_reflns_number_total 9999
_reflns_threshold_expression >2sigma(I)
_cod_data_source_file ja303475a_si_011.cif
_cod_data_source_block jfli_d8_002_100degas_0m
_cod_original_formula_sum 'C71.60 H82 Co N10 O5.8'
_cod_database_code 4118145

loop_
_symmetry_equiv_pos_as_xyz
'x, y, z'
'-x, y, -z+1/2'
'x+1/2, y+1/2, z'
'-x+1/2, y+1/2, -z+1/2'
'-x, -y, -z'
'x, -y, z-1/2'
'-x+1/2, -y+1/2, -z'
'x+1/2, -y+1/2, z-1/2'

loop_
_atom_site_label
_atom_site_type_symbol
_atom_site_fract_x
_atom_site_fract_y
_atom_site_fract_z
_atom_site_U_iso_or_equiv
_atom_site_adp_type
_atom_site_occupancy
_atom_site_symmetry_multiplicity
_atom_site_calc_flag
_atom_site_refinement_flags
_atom_site_disorder_assembly
_atom_site_disorder_group
Co1 Co 0.5000 0.866711(16) 0.7500 0.02085(10) Uani 1 2 d S . .
O1 O 0.38012(19) 0.66005(14) 1.08391(14) 0.0919(9) Uani 1 1 d . . .
O2 O 0.1844(3) 0.6617(5) 0.6471(10) 0.052(3) Uani 0.64(4) 1 d P A 1
O2B O 0.1889(8) 0.6393(12) 0.6195(8) 0.043(4) Uani 0.36(4) 1 d P A 2
N3 N 0.45849(8) 0.86164(7) 0.64770(8) 0.0227(3) Uani 1 1 d . . .
N4 N 0.40257(8) 0.85723(7) 0.79238(8) 0.0237(3) Uani 1 1 d . . .
N5 N 0.27041(9) 0.73264(10) 0.62083(12) 0.0410(4) Uani 1 1 d . A .
H5A H 0.3167 0.7385 0.6141 0.049 Uiso 1 1 calc R . .
N6 N 0.38711(12) 0.74436(10) 0.99891(10) 0.0446(5) Uani 1 1 d . . .
H6A H 0.3907 0.7509 0.9505 0.054 Uiso 1 1 calc R . .
C(A1 C 0.49443(10) 0.86470(9) 0.58091(9) 0.0244(3) Uani 1 1 d . . .
C(A2 C 0.38685(10) 0.86083(9) 0.62767(9) 0.0248(3) Uani 1 1 d . . .
C(A3 C 0.33799(10) 0.85322(9) 0.75387(9) 0.0252(3) Uani 1 1 d . . .
C(A4 C 0.38403(10) 0.85704(9) 0.86681(9) 0.0252(3) Uani 1 1 d . . .
C(B1 C 0.44455(11) 0.86690(10) 0.51860(10) 0.0304(4) Uani 1 1 d . B .
H(BA H 0.4562 0.8696 0.4672 0.036 Uiso 1 1 calc R . .
C(B2 C 0.37788(11) 0.86443(10) 0.54745(10) 0.0303(4) Uani 1 1 d . B .
H(BB H 0.3337 0.8650 0.5202 0.036 Uiso 1 1 calc R . .
C(B3 C 0.27876(11) 0.84873(11) 0.80462(10) 0.0313(4) Uani 1 1 d . B .
H(BC H 0.2294 0.8445 0.7915 0.038 Uiso 1 1 calc R . .
C(B4 C 0.30723(11) 0.85175(11) 0.87450(11) 0.0314(4) Uani 1 1 d . B .
H(BD H 0.2816 0.8506 0.9199 0.038 Uiso 1 1 calc R . .
C(M1 C 0.32974(10) 0.85584(9) 0.67648(10) 0.0256(3) Uani 1 1 d . . .
C(M2 C 0.43165(10) 0.86326(9) 0.92710(9) 0.0248(3) Uani 1 1 d . . .
C5 C 0.25527(10) 0.85267(11) 0.64417(10) 0.0303(4) Uani 1 1 d . . .
C6 C 0.22700(11) 0.79173(12) 0.61652(11) 0.0353(4) Uani 1 1 d . A .
C7 C 0.15763(12) 0.79003(15) 0.58559(14) 0.0485(6) Uani 1 1 d . . .
H7A H 0.1392 0.7490 0.5647 0.058 Uiso 1 1 calc R B .
C8 C 0.11603(13) 0.84858(17) 0.58560(16) 0.0551(7) Uani 1 1 d . . .
H8A H 0.0686 0.8473 0.5653 0.066 Uiso 1 1 calc R . .
C9 C 0.14249(14) 0.90835(16) 0.61456(17) 0.0551(7) Uani 1 1 d . . .
H9A H 0.1131 0.9479 0.6156 0.066 Uiso 1 1 calc R B .
C10 C 0.21224(13) 0.91099(13) 0.64223(14) 0.0423(5) Uani 1 1 d . . .
H10A H 0.2311 0.9530 0.6601 0.051 Uiso 1 1 calc R . .
C11 C 0.40232(10) 0.86601(10) 1.00477(10) 0.0282(4) Uani 1 1 d . . .
C12 C 0.38204(12) 0.80569(12) 1.04099(10) 0.0357(4) Uani 1 1 d . . .
C13 C 0.35822(14) 0.80743(16) 1.11461(11) 0.0497(6) Uani 1 1 d . . .
H13A H 0.3447 0.7666 1.1392 0.060 Uiso 1 1 calc R B .
C14 C 0.35463(12) 0.86940(17) 1.15129(12) 0.0522(7) Uani 1 1 d . . .
H14A H 0.3387 0.8707 1.2014 0.063 Uiso 1 1 calc R . .
C15 C 0.37369(12) 0.92907(15) 1.11666(13) 0.0477(6) Uani 1 1 d . . .
H15A H 0.3708 0.9712 1.1426 0.057 Uiso 1 1 calc R B .
C16 C 0.39742(12) 0.92745(12) 1.04289(12) 0.0373(4) Uani 1 1 d . . .
H16A H 0.4103 0.9687 1.0187 0.045 Uiso 1 1 calc R . .
C17 C 0.24847(12) 0.66843(13) 0.63420(12) 0.0387(5) Uani 1 1 d . . .
C18 C 0.38752(15) 0.67857(14) 1.01884(15) 0.0496(6) Uani 1 1 d . . .
C19 C 0.30547(12) 0.61338(12) 0.64387(13) 0.0400(5) Uani 1 1 d . A .
C20 C 0.2923(2) 0.56210(19) 0.5799(2) 0.0757(10) Uani 1 1 d . . .
H20A H 0.3011 0.5844 0.5319 0.114 Uiso 1 1 calc R A .
H20B H 0.2425 0.5461 0.5811 0.114 Uiso 1 1 calc R . .
H20C H 0.3248 0.5232 0.5860 0.114 Uiso 1 1 calc R . .
C21 C 0.29197(15) 0.57786(15) 0.71869(16) 0.0522(6) Uani 1 1 d . . .
H21A H 0.3012 0.6099 0.7597 0.078 Uiso 1 1 calc R A .
H21B H 0.3241 0.5386 0.7240 0.078 Uiso 1 1 calc R . .
H21C H 0.2420 0.5624 0.7202 0.078 Uiso 1 1 calc R . .
C22 C 0.38211(14) 0.64000(14) 0.64225(19) 0.0540(7) Uani 1 1 d . . .
H22A H 0.3904 0.6626 0.5943 0.081 Uiso 1 1 calc R A .
H22B H 0.4157 0.6019 0.6484 0.081 Uiso 1 1 calc R . .
H22C H 0.3896 0.6727 0.6830 0.081 Uiso 1 1 calc R . .
C23 C 0.39279(13) 0.62754(12) 0.95483(16) 0.0461(6) Uani 1 1 d . . .
C24 C 0.44898(16) 0.57332(16) 0.9761(2) 0.0696(9) Uani 1 1 d . . .
H24A H 0.4369 0.5531 1.0244 0.104 Uiso 1 1 calc R . .
H24B H 0.4965 0.5946 0.9798 0.104 Uiso 1 1 calc R . .
H24C H 0.4494 0.5377 0.9378 0.104 Uiso 1 1 calc R . .
C25 C 0.31802(14) 0.59490(14) 0.94817(18) 0.0534(6) Uani 1 1 d . . .
H25A H 0.2825 0.6300 0.9352 0.080 Uiso 1 1 calc R . .
H25B H 0.3056 0.5740 0.9960 0.080 Uiso 1 1 calc R . .
H25C H 0.3183 0.5599 0.9091 0.080 Uiso 1 1 calc R . .
C26 C 0.41362(17) 0.65809(14) 0.87909(16) 0.0544(6) Uani 1 1 d . . .
H26A H 0.3756 0.6890 0.8615 0.082 Uiso 1 1 calc R . .
H26B H 0.4198 0.6213 0.8427 0.082 Uiso 1 1 calc R . .
H26C H 0.4587 0.6835 0.8848 0.082 Uiso 1 1 calc R . .
C1S C 0.0272(4) 0.7630(2) 0.7192(4) 0.150(3) Uani 1 1 d . . .
O1S O 0.0501(2) 0.70638(19) 0.6866(3) 0.0712(14) Uani 0.50 1 d P . .
N2 N 0.5000 1.08722(11) 0.7500 0.0284(4) Uani 1 2 d S . .
H2A H 0.4842 1.1274 0.7640 0.034 Uiso 0.50 1 calc PR B .
C1 C 0.4768(2) 1.02648(18) 0.7759(2) 0.0258(7) Uani 0.50 1 d P B -1
N1 N 0.5105(3) 0.97599(15) 0.7415(3) 0.0240(9) Uani 0.50 1 d P B -1
C3 C 0.5576(2) 1.0079(2) 0.6931(2) 0.0275(7) Uani 0.50 1 d P B -1
H3A H 0.5894 0.9848 0.6608 0.033 Uiso 0.50 1 calc PR B -1
C2 C 0.5519(2) 1.0759(2) 0.6986(2) 0.0292(7) Uani 0.50 1 d P B -1
H2B H 0.5784 1.1092 0.6722 0.035 Uiso 0.50 1 calc PR B -1
C4 C 0.4207(3) 1.0205(2) 0.8338(3) 0.0358(9) Uani 0.50 1 d P B -1
H4A H 0.4120 0.9722 0.8445 0.054 Uiso 0.50 1 calc PR B -1
H4B H 0.3762 1.0417 0.8155 0.054 Uiso 0.50 1 calc PR B -1
H4C H 0.4371 1.0435 0.8795 0.054 Uiso 0.50 1 calc PR B -1
O2S O 0.4521(3) 0.5424(3) 0.1557(3) 0.0680(15) Uani 0.40 1 d P . .
C2S C 0.4574(5) 0.5600(4) 0.2252(4) 0.065(2) Uani 0.40 1 d PD . .
C3S C 0.5000 0.5144(7) 0.2500 0.142(4) Uani 0.80 2 d SPD . .

loop_
_atom_site_aniso_label
_atom_site_aniso_U_11
_atom_site_aniso_U_22
_atom_site_aniso_U_33
_atom_site_aniso_U_23
_atom_site_aniso_U_13
_atom_site_aniso_U_12
Co1 0.02315(17) 0.02439(16) 0.01496(15) 0.000 -0.00086(11) 0.000
O1 0.145(3) 0.0750(16) 0.0546(13) 0.0301(12) -0.0190(15) -0.0350(16)
O2 0.0293(14) 0.040(3) 0.088(6) 0.015(4) 0.015(2) 0.0002(14)
O2B 0.035(3) 0.049(7) 0.044(5) 0.007(4) -0.008(3) -0.014(4)
N3 0.0252(7) 0.0256(7) 0.0172(6) 0.0000(5) -0.0009(5) -0.0004(5)
N4 0.0261(7) 0.0283(7) 0.0165(6) 0.0003(5) -0.0010(5) 0.0000(5)
N5 0.0218(8) 0.0447(10) 0.0564(11) -0.0188(9) -0.0031(7) -0.0021(7)
N6 0.0693(14) 0.0403(10) 0.0243(8) 0.0062(7) 0.0018(8) -0.0060(9)
C(A1 0.0294(8) 0.0265(8) 0.0172(7) 0.0005(6) -0.0019(6) -0.0012(6)
C(A2 0.0277(8) 0.0284(8) 0.0182(7) 0.0001(6) -0.0028(6) -0.0002(6)
C(A3 0.0247(8) 0.0300(8) 0.0210(7) 0.0009(6) -0.0006(6) -0.0001(6)
C(A4 0.0271(8) 0.0299(8) 0.0186(7) 0.0008(6) 0.0018(6) 0.0010(6)
C(B1 0.0328(9) 0.0419(10) 0.0164(7) 0.0022(6) -0.0023(6) -0.0011(8)
C(B2 0.0310(9) 0.0419(10) 0.0180(7) 0.0010(7) -0.0047(6) 0.0001(7)
C(B3 0.0254(9) 0.0436(10) 0.0248(8) 0.0011(7) 0.0015(7) -0.0007(7)
C(B4 0.0283(9) 0.0429(10) 0.0230(8) 0.0010(7) 0.0034(7) -0.0013(8)
C(M1 0.0254(8) 0.0294(8) 0.0218(7) 0.0001(6) -0.0033(6) 0.0008(6)
C(M2 0.0297(8) 0.0279(8) 0.0169(7) -0.0004(6) 0.0017(6) 0.0008(6)
C5 0.0243(8) 0.0438(10) 0.0227(8) 0.0014(7) -0.0028(6) 0.0024(7)
C6 0.0245(9) 0.0498(12) 0.0315(9) -0.0083(8) -0.0044(7) 0.0019(8)
C7 0.0297(11) 0.0708(17) 0.0445(12) -0.0074(11) -0.0119(9) -0.0021(10)
C8 0.0300(11) 0.0801(19) 0.0549(15) 0.0186(14) -0.0148(10) 0.0032(12)
C9 0.0369(12) 0.0610(16) 0.0673(17) 0.0210(13) -0.0076(11) 0.0133(11)
C10 0.0375(11) 0.0430(11) 0.0464(12) 0.0107(9) -0.0038(9) 0.0057(9)
C11 0.0283(8) 0.0398(10) 0.0166(7) -0.0037(6) 0.0016(6) 0.0004(7)
C12 0.0388(10) 0.0497(12) 0.0187(8) 0.0011(7) 0.0017(7) -0.0050(9)
C13 0.0451(13) 0.0848(19) 0.0194(8) 0.0023(10) 0.0042(8) -0.0181(12)
C14 0.0304(10) 0.105(2) 0.0209(9) -0.0159(11) 0.0044(8) -0.0106(12)
C15 0.0315(10) 0.0781(17) 0.0335(10) -0.0290(11) -0.0020(8) 0.0038(11)
C16 0.0345(10) 0.0468(11) 0.0305(9) -0.0123(8) -0.0008(8) 0.0026(9)
C17 0.0302(10) 0.0568(13) 0.0291(9) 0.0047(9) 0.0014(7) -0.0068(9)
C18 0.0495(14) 0.0520(14) 0.0469(13) 0.0113(11) -0.0141(11) -0.0091(11)
C19 0.0379(11) 0.0446(11) 0.0378(11) -0.0085(9) 0.0085(9) -0.0033(9)
C20 0.088(2) 0.077(2) 0.0629(19) -0.0338(17) 0.0149(17) -0.0118(19)
C21 0.0477(14) 0.0580(15) 0.0511(14) 0.0115(11) 0.0028(11) 0.0077(11)
C22 0.0317(11) 0.0564(15) 0.0743(19) 0.0027(13) 0.0115(12) 0.0055(10)
C23 0.0364(11) 0.0414(12) 0.0599(15) 0.0005(10) -0.0161(10) -0.0011(9)
C24 0.0452(15) 0.0549(16) 0.108(3) 0.0021(16) -0.0345(16) 0.0023(12)
C25 0.0355(12) 0.0503(14) 0.0740(18) 0.0035(13) -0.0133(12) -0.0012(10)
C26 0.0597(16) 0.0479(14) 0.0556(15) -0.0173(12) 0.0020(12) 0.0001(12)
C1S 0.211(7) 0.070(3) 0.174(6) 0.032(3) 0.133(5) 0.045(3)
O1S 0.073(3) 0.0363(18) 0.106(4) -0.001(2) 0.056(3) -0.0042(17)
N2 0.0271(10) 0.0269(10) 0.0313(11) 0.000 0.0007(8) 0.000
C1 0.0237(16) 0.0291(17) 0.0246(15) 0.0012(13) -0.0032(14) 0.0035(14)
N1 0.021(3) 0.0308(12) 0.020(3) -0.0016(12) -0.0013(17) 0.0010(12)
C3 0.028(2) 0.035(2) 0.0189(17) -0.0029(15) 0.0026(15) -0.0012(16)
C2 0.0264(17) 0.0347(18) 0.0265(16) 0.0030(13) -0.0012(13) -0.0025(14)
C4 0.038(2) 0.030(2) 0.040(2) 0.0036(17) 0.015(2) 0.0054(17)
O2S 0.097(4) 0.057(3) 0.049(3) 0.014(2) -0.003(3) 0.016(3)
C2S 0.102(6) 0.054(4) 0.038(3) -0.007(3) -0.018(4) -0.020(4)
C3S 0.076(6) 0.165(11) 0.185(12) 0.000 0.046(7) 0.000

loop_
_atom_type_symbol
_atom_type_description
_atom_type_scat_dispersion_real
_atom_type_scat_dispersion_imag
_atom_type_scat_source
C C 0.0033 0.0016 'International Tables Vol C Tables 4.2.6.8 and 6.1.1.4'
H H 0.0000 0.0000 'International Tables Vol C Tables 4.2.6.8 and 6.1.1.4'
N N 0.0061 0.0033 'International Tables Vol C Tables 4.2.6.8 and 6.1.1.4'
O O 0.0106 0.0060 'International Tables Vol C Tables 4.2.6.8 and 6.1.1.4'
Co Co 0.3494 0.9721 'International Tables Vol C Tables 4.2.6.8 and 6.1.1.4'

loop_
_geom_angle_atom_site_label_1
_geom_angle_atom_site_label_2
_geom_angle_atom_site_label_3
_geom_angle
_geom_angle_site_symmetry_1
_geom_angle_site_symmetry_3
N3 Co1 N3 174.24(8) 2_656 .
N3 Co1 N4 90.13(6) 2_656 2_656
N3 Co1 N4 89.33(6) . 2_656
N3 Co1 N4 89.33(6) 2_656 .
N3 Co1 N4 90.13(6) . .
N4 Co1 N4 169.26(9) 2_656 .
N3 Co1 N1 94.60(19) 2_656 .
N3 Co1 N1 91.13(19) . .
N4 Co1 N1 88.94(10) 2_656 .
N4 Co1 N1 101.79(10) . .
N3 Co1 N1 91.13(19) 2_656 2_656
N3 Co1 N1 94.60(19) . 2_656
N4 Co1 N1 101.79(10) 2_656 2_656
N4 Co1 N1 88.95(10) . 2_656
N1 Co1 N1 13.29(15) . 2_656
C(A2 N3 C(A1 104.84(14) . .
C(A2 N3 Co1 127.23(12) . .
C(A1 N3 Co1 127.68(12) . .
C(A3 N4 C(A4 104.64(15) . .
C(A3 N4 Co1 127.54(12) . .
C(A4 N4 Co1 127.73(12) . .
C17 N5 C6 126.94(19) . .
C17 N5 H5A 116.5 . .
C6 N5 H5A 116.5 . .
C18 N6 C12 132.4(2) . .
C18 N6 H6A 113.8 . .
C12 N6 H6A 113.8 . .
N3 C(A1 C(M2 125.73(16) . 2_656
N3 C(A1 C(B1 110.86(16) . .
C(M2 C(A1 C(B1 123.36(16) 2_656 .
N3 C(A2 C(M1 125.82(16) . .
N3 C(A2 C(B2 110.80(16) . .
C(M1 C(A2 C(B2 123.36(17) . .
N4 C(A3 C(M1 125.25(17) . .
N4 C(A3 C(B3 111.00(15) . .
C(M1 C(A3 C(B3 123.70(17) . .
N4 C(A4 C(M2 125.58(17) . .
N4 C(A4 C(B4 110.79(15) . .
C(M2 C(A4 C(B4 123.60(16) . .
C(B2 C(B1 C(A1 106.74(16) . .
C(B2 C(B1 H(BA 126.6 . .
C(A1 C(B1 H(BA 126.6 . .
C(B1 C(B2 C(A2 106.75(16) . .
C(B1 C(B2 H(BB 126.6 . .
C(A2 C(B2 H(BB 126.6 . .
C(B4 C(B3 C(A3 106.67(17) . .
C(B4 C(B3 H(BC 126.7 . .
C(A3 C(B3 H(BC 126.7 . .
C(B3 C(B4 C(A4 106.87(16) . .
C(B3 C(B4 H(BD 126.6 . .
C(A4 C(B4 H(BD 126.6 . .
C(A2 C(M1 C(A3 123.63(17) . .
C(A2 C(M1 C5 118.29(16) . .
C(A3 C(M1 C5 118.08(17) . .
C(A1 C(M2 C(A4 122.93(16) 2_656 .
C(A1 C(M2 C11 118.07(16) 2_656 .
C(A4 C(M2 C11 118.96(17) . .
C6 C5 C10 118.66(19) . .
C6 C5 C(M1 121.07(18) . .
C10 C5 C(M1 120.27(19) . .
C5 C6 C7 120.2(2) . .
C5 C6 N5 118.06(17) . .
C7 C6 N5 121.7(2) . .
C8 C7 C6 119.6(2) . .
C8 C7 H7A 120.2 . .
C6 C7 H7A 120.2 . .
C9 C8 C7 120.7(2) . .
C9 C8 H8A 119.6 . .
C7 C8 H8A 119.6 . .
C8 C9 C10 119.8(2) . .
C8 C9 H9A 120.1 . .
C10 C9 H9A 120.1 . .
C9 C10 C5 120.9(2) . .
C9 C10 H10A 119.6 . .
C5 C10 H10A 119.6 . .
C16 C11 C12 118.96(18) . .
C16 C11 C(M2 120.90(18) . .
C12 C11 C(M2 120.10(17) . .
C13 C12 C11 120.4(2) . .
C13 C12 N6 123.0(2) . .
C11 C12 N6 116.57(17) . .
C14 C13 C12 119.2(2) . .
C14 C13 H13A 120.4 . .
C12 C13 H13A 120.4 . .
C15 C14 C13 121.3(2) . .
C15 C14 H14A 119.3 . .
C13 C14 H14A 119.3 . .
C14 C15 C16 119.6(2) . .
C14 C15 H15A 120.2 . .
C16 C15 H15A 120.2 . .
C11 C16 C15 120.5(2) . .
C11 C16 H16A 119.7 . .
C15 C16 H16A 119.7 . .
O2 C17 O2B 30.9(4) . .
O2 C17 N5 115.6(4) . .
O2B C17 N5 130.5(9) . .
O2 C17 C19 125.6(3) . .
O2B C17 C19 108.1(12) . .
N5 C17 C19 118.05(19) . .
O1 C18 N6 122.5(3) . .
O1 C18 C23 121.8(3) . .
N6 C18 C23 115.6(2) . .
C22 C19 C17 114.1(2) . .
C22 C19 C21 109.8(2) . .
C17 C19 C21 107.33(18) . .
C22 C19 C20 110.4(2) . .
C17 C19 C20 106.0(2) . .
C21 C19 C20 109.0(2) . .
C19 C20 H20A 109.5 . .
C19 C20 H20B 109.5 . .
H20A C20 H20B 109.5 . .
C19 C20 H20C 109.5 . .
H20A C20 H20C 109.5 . .
H20B C20 H20C 109.5 . .
C19 C21 H21A 109.5 . .
C19 C21 H21B 109.5 . .
H21A C21 H21B 109.5 . .
C19 C21 H21C 109.5 . .
H21A C21 H21C 109.5 . .
H21B C21 H21C 109.5 . .
C19 C22 H22A 109.5 . .
C19 C22 H22B 109.5 . .
H22A C22 H22B 109.5 . .
C19 C22 H22C 109.5 . .
H22A C22 H22C 109.5 . .
H22B C22 H22C 109.5 . .
C18 C23 C25 105.2(2) . .
C18 C23 C24 108.6(2) . .
C25 C23 C24 110.1(2) . .
C18 C23 C26 115.3(2) . .
C25 C23 C26 109.6(2) . .
C24 C23 C26 108.0(3) . .
C23 C24 H24A 109.5 . .
C23 C24 H24B 109.5 . .
H24A C24 H24B 109.5 . .
C23 C24 H24C 109.5 . .
H24A C24 H24C 109.5 . .
H24B C24 H24C 109.5 . .
C23 C25 H25A 109.5 . .
C23 C25 H25B 109.5 . .
H25A C25 H25B 109.5 . .
C23 C25 H25C 109.5 . .
H25A C25 H25C 109.5 . .
H25B C25 H25C 109.5 . .
C23 C26 H26A 109.5 . .
C23 C26 H26B 109.5 . .
H26A C26 H26B 109.5 . .
C23 C26 H26C 109.5 . .
H26A C26 H26C 109.5 . .
H26B C26 H26C 109.5 . .
O1S C1S C1S 123.0(3) . 2_556
C1 N2 C1 56.4(3) 2_656 .
C1 N2 C2 108.8(3) 2_656 2_656
C1 N2 C2 52.5(2) . 2_656
C1 N2 C2 52.5(2) 2_656 .
C1 N2 C2 108.8(3) . .
C2 N2 C2 161.2(4) 2_656 .
C1 N2 H2A 176.5 2_656 .
C1 N2 H2A 125.6 . .
C2 N2 H2A 73.1 2_656 .
C2 N2 H2A 125.6 . .
N1 C1 N2 110.0(3) . .
N1 C1 C4 127.3(3) . .
N2 C1 C4 122.7(3) . .
C1 N1 C3 105.1(3) . .
C1 N1 Co1 131.6(3) . .
C3 N1 Co1 123.3(2) . .
C2 C3 N1 110.5(4) . .
C2 C3 H3A 124.8 . .
N1 C3 H3A 124.8 . .
C3 C2 N2 105.6(3) . .
C3 C2 H2B 127.2 . .
N2 C2 H2B 127.2 . .
C1 C4 H4A 109.5 . .
C1 C4 H4B 109.5 . .
H4A C4 H4B 109.5 . .
C1 C4 H4C 109.5 . .
H4A C4 H4C 109.5 . .
H4B C4 H4C 109.5 . .
C3S C2S O2S 100.8(6) . .
C3S C2S C2S 44.6(6) . 2_655
O2S C2S C2S 121.7(9) . 2_655
C2S C3S C2S 90.7(11) 2_655 .

loop_
_geom_bond_atom_site_label_1
_geom_bond_atom_site_label_2
_geom_bond_distance
_geom_bond_site_symmetry_2
Co1 N3 1.9799(14) 2_656
Co1 N3 1.9799(14) .
Co1 N4 1.9869(15) 2_656
Co1 N4 1.9869(15) .
Co1 N1 2.158(3) .
Co1 N1 2.158(3) 2_656
O1 C18 1.230(3) .
O2 C17 1.226(4) .
O2B C17 1.272(7) .
N3 C(A2 1.377(2) .
N3 C(A1 1.381(2) .
N4 C(A3 1.380(2) .
N4 C(A4 1.382(2) .
N5 C17 1.347(3) .
N5 C6 1.415(3) .
N5 H5A 0.8800 .
N6 C18 1.339(3) .
N6 C12 1.423(3) .
N6 H6A 0.8800 .
C(A1 C(M2 1.387(3) 2_656
C(A1 C(B1 1.442(2) .
C(A2 C(M1 1.391(3) .
C(A2 C(B2 1.445(2) .
C(A3 C(M1 1.393(2) .
C(A3 C(B3 1.443(3) .
C(A4 C(M2 1.392(2) .
C(A4 C(B4 1.443(3) .
C(B1 C(B2 1.354(3) .
C(B1 H(BA 0.9500 .
C(B2 H(BB 0.9500 .
C(B3 C(B4 1.353(3) .
C(B3 H(BC 0.9500 .
C(B4 H(BD 0.9500 .
C(M1 C5 1.496(3) .
C(M2 C(A1 1.387(3) 2_656
C(M2 C11 1.503(2) .
C5 C6 1.394(3) .
C5 C10 1.397(3) .
C6 C7 1.399(3) .
C7 C8 1.386(4) .
C7 H7A 0.9500 .
C8 C9 1.371(4) .
C8 H8A 0.9500 .
C9 C10 1.385(3) .
C9 H9A 0.9500 .
C10 H10A 0.9500 .
C11 C16 1.389(3) .
C11 C12 1.404(3) .
C12 C13 1.398(3) .
C13 C14 1.384(4) .
C13 H13A 0.9500 .
C14 C15 1.374(4) .
C14 H14A 0.9500 .
C15 C16 1.400(3) .
C15 H15A 0.9500 .
C16 H16A 0.9500 .
C17 C19 1.523(3) .
C18 C23 1.526(4) .
C19 C22 1.521(3) .
C19 C21 1.534(4) .
C19 C20 1.541(4) .
C20 H20A 0.9800 .
C20 H20B 0.9800 .
C20 H20C 0.9800 .
C21 H21A 0.9800 .
C21 H21B 0.9800 .
C21 H21C 0.9800 .
C22 H22A 0.9800 .
C22 H22B 0.9800 .
C22 H22C 0.9800 .
C23 C25 1.536(3) .
C23 C24 1.536(4) .
C23 C26 1.538(4) .
C24 H24A 0.9800 .
C24 H24B 0.9800 .
C24 H24C 0.9800 .
C25 H25A 0.9800 .
C25 H25B 0.9800 .
C25 H25C 0.9800 .
C26 H26A 0.9800 .
C26 H26B 0.9800 .
C26 H26C 0.9800 .
C1S O1S 1.327(6) .
C1S C1S 1.510(9) 2_556
N2 C1 1.352(4) 2_656
N2 C1 1.352(4) .
N2 C2 1.363(4) 2_656
N2 C2 1.363(4) .
N2 H2A 0.8800 .
C1 N1 1.329(5) .
C1 C4 1.488(6) .
N1 C3 1.391(6) .
C3 C2 1.342(6) .
C3 H3A 0.9500 .
C2 H2B 0.9500 .
C4 H4A 0.9800 .
C4 H4B 0.9800 .
C4 H4C 0.9800 .
O2S C2S 1.292(9) .
C2S C3S 1.271(10) .
C2S C2S 1.808(17) 2_655
C3S C2S 1.271(10) 2_655
